data_7040400
loop_
_publ_author_name
'Shen, Kang'
'Qin, Ling'
'Zheng, He-Gen'

_publ_section_title
;
 Diverse structures of metal-organic frameworks via a side chain
 adjustment: interpenetration and gas adsorption.
;
_journal_issue 41
_journal_name_full 'Dalton transactions (Cambridge, England : 2003)'
_journal_page_first 16205
_journal_page_last 16210
_journal_paper_doi 10.1039/c6dt03086f
_journal_volume 45
_journal_year 2016
_chemical_formula_moiety 'C28 H25 Co N2 O8 S'
_chemical_formula_sum 'C28 H25 Co N2 O8 S'
_chemical_formula_weight 608.49
_space_group_crystal_system triclinic
_space_group_IT_number 2
_space_group_name_Hall '-P 1'
_space_group_name_H-M_alt 'P -1'
_atom_sites_solution_hydrogens geom
_atom_sites_solution_primary direct
_atom_sites_solution_secondary difmap
_audit_creation_method SHELXL-97
_audit_update_record
;
2016-07-25 deposited with the CCDC.
2016-08-22 downloaded from the CCDC.
;
_cell_angle_alpha 76.880(2)
_cell_angle_beta 85.184(2)
_cell_angle_gamma 89.477(2)
_cell_formula_units_Z 2
_cell_length_a 9.8308(13)
_cell_length_b 13.1731(17)
_cell_length_c 13.3024(17)
_cell_measurement_reflns_used 5004
_cell_measurement_temperature 293(2)
_cell_measurement_theta_max 27.118
_cell_measurement_theta_min 2.499
_cell_volume 1671.7(4)
_computing_cell_refinement 'Bruker SMART'
_computing_data_collection 'Bruker SMART'
_computing_data_reduction 'Bruker SAINT'
_computing_molecular_graphics 'Bruker SHELXTL'
_computing_publication_material 'Bruker SHELXTL'
_computing_structure_refinement 'SHELXL-97 (Sheldrick, 1997)'
_computing_structure_solution 'SHELXS-97 (Sheldrick, 1990)'
_diffrn_ambient_temperature 293(2)
_diffrn_measured_fraction_theta_full 0.984
_diffrn_measured_fraction_theta_max 0.984
_diffrn_measurement_device_type 'Bruker Apex Smart CCD'
_diffrn_measurement_method 'phi and omega scans'
_diffrn_radiation_monochromator graphite
_diffrn_radiation_source 'fine-focus sealed tube'
_diffrn_radiation_type MoK\a
_diffrn_radiation_wavelength 0.71073
_diffrn_reflns_av_R_equivalents 0.0253
_diffrn_reflns_av_sigmaI/netI 0.0388
_diffrn_reflns_limit_h_max 11
_diffrn_reflns_limit_h_min -11
_diffrn_reflns_limit_k_max 15
_diffrn_reflns_limit_k_min -15
_diffrn_reflns_limit_l_max 15
_diffrn_reflns_limit_l_min -15
_diffrn_reflns_number 12341
_diffrn_reflns_theta_full 25.00
_diffrn_reflns_theta_max 25.00
_diffrn_reflns_theta_min 1.59
_exptl_absorpt_coefficient_mu 0.620
_exptl_absorpt_correction_T_max 0.862
_exptl_absorpt_correction_T_min 0.830
_exptl_absorpt_correction_type multi-scan
_exptl_absorpt_process_details sadabs
_exptl_crystal_colour green
_exptl_crystal_density_diffrn 1.209
_exptl_crystal_density_method 'not measured'
_exptl_crystal_description block
_exptl_crystal_F_000 628
_exptl_crystal_size_max 0.3
_exptl_crystal_size_mid 0.26
_exptl_crystal_size_min 0.24
_platon_squeeze_details
;
;
_refine_diff_density_max 0.122
_refine_diff_density_min -0.357
_refine_diff_density_rms 0.074
_refine_ls_extinction_method none
_refine_ls_goodness_of_fit_ref 1.098
_refine_ls_hydrogen_treatment constr
_refine_ls_matrix_type full
_refine_ls_number_parameters 364
_refine_ls_number_reflns 5799
_refine_ls_number_restraints 36
_refine_ls_restrained_S_all 1.127
_refine_ls_R_factor_all 0.0554
_refine_ls_R_factor_gt 0.0472
_refine_ls_shift/su_max 0.021
_refine_ls_shift/su_mean 0.032
_refine_ls_structure_factor_coef Fsqd
_refine_ls_weighting_details 'calc w=1/[\s^2^(Fo^2^)+(0.0878P)^2^+0.8685P] where P=(Fo^2^+2Fc^2^)/3'
_refine_ls_weighting_scheme calc
_refine_ls_wR_factor_gt 0.1494
_refine_ls_wR_factor_ref 0.1568
_reflns_number_gt 4866
_reflns_number_total 5799
_reflns_threshold_expression >2sigma(I)
_cod_data_source_file c6dt03086f2.cif
_cod_data_source_block 3
_cod_depositor_comments
;
 Updating space group information.

 Antanas Vaitkus,
 2018-08-09

 Adding full bibliography for 7040398--7040400.cif.
;
_cod_original_sg_symbol_H-M P-1
_cod_database_code 7040400

loop_
_space_group_symop_id
_space_group_symop_operation_xyz
1 'x, y, z'
2 '-x, -y, -z'

loop_
_atom_site_label
_atom_site_type_symbol
_atom_site_fract_x
_atom_site_fract_y
_atom_site_fract_z
_atom_site_U_iso_or_equiv
_atom_site_adp_type
_atom_site_occupancy
_atom_site_symmetry_multiplicity
_atom_site_calc_flag
_atom_site_refinement_flags
Co1 Co 0.36806(4) 0.98911(3) 0.05166(3) 0.03554(16) Uani 1 1 d .
C1 C 0.1415(4) 1.0487(3) 0.1888(4) 0.0686(12) Uani 1 1 d .
H1 H 0.2049 1.0982 0.1957 0.082 Uiso 1 1 calc R
C2 C 0.0175(4) 1.0432(4) 0.2454(4) 0.0722(13) Uani 1 1 d .
H2 H 0.0000 1.0878 0.2899 0.087 Uiso 1 1 calc R
C3 C -0.0796(3) 0.9743(3) 0.2377(2) 0.0446(7) Uani 1 1 d .
C4 C -0.0474(4) 0.9135(4) 0.1682(3) 0.0708(12) Uani 1 1 d .
H4 H -0.1115 0.8665 0.1573 0.085 Uiso 1 1 calc R
C5 C 0.0800(4) 0.9218(4) 0.1144(3) 0.0679(12) Uani 1 1 d .
H5 H 0.0992 0.8790 0.0683 0.081 Uiso 1 1 calc R
C6 C -0.2131(3) 0.9630(3) 0.2978(3) 0.0510(8) Uani 1 1 d .
H6 H -0.2801 0.9239 0.2780 0.061 Uiso 1 1 calc R
C7 C -0.2442(4) 1.0045(3) 0.3780(3) 0.0533(9) Uani 1 1 d .
H7 H -0.1746 1.0416 0.3973 0.064 Uiso 1 1 calc R
C8 C -0.3751(3) 0.9993(3) 0.4403(3) 0.0503(8) Uani 1 1 d .
C9 C -0.4910(4) 0.9539(3) 0.4159(3) 0.0548(9) Uani 1 1 d .
H9 H -0.4857 0.9225 0.3598 0.066 Uiso 1 1 calc R
C10 C -0.3849(4) 1.0452(3) 0.5257(3) 0.0542(9) Uani 1 1 d .
C11 C -0.2736(5) 1.1483(5) 0.6221(4) 0.0883(15) Uani 1 1 d .
H11A H -0.3329 1.2062 0.6014 0.132 Uiso 1 1 calc R
H11B H -0.1839 1.1737 0.6274 0.132 Uiso 1 1 calc R
H11C H -0.3085 1.1068 0.6881 0.132 Uiso 1 1 calc R
C12 C 0.5641(3) 0.8268(2) 0.1220(2) 0.0430(7) Uani 1 1 d .
C13 C 0.6049(3) 0.7233(2) 0.1856(2) 0.0413(7) Uani 1 1 d .
C14 C 0.5200(4) 0.6700(3) 0.2686(3) 0.0586(10) Uani 1 1 d .
H14 H 0.4367 0.6988 0.2854 0.070 Uiso 1 1 calc R
C15 C 0.5567(4) 0.5754(3) 0.3267(3) 0.0617(10) Uani 1 1 d .
H15 H 0.4990 0.5405 0.3827 0.074 Uiso 1 1 calc R
C16 C 0.6789(4) 0.5325(3) 0.3017(3) 0.0494(8) Uani 1 1 d .
C17 C 0.7651(4) 0.5844(3) 0.2185(3) 0.0589(9) Uani 1 1 d .
H17 H 0.8479 0.5552 0.2015 0.071 Uiso 1 1 calc R
C18 C 0.7275(4) 0.6789(3) 0.1616(3) 0.0532(8) Uani 1 1 d .
H18 H 0.7855 0.7137 0.1059 0.064 Uiso 1 1 calc R
C19 C 0.6851(4) 0.3226(2) 0.3020(3) 0.0487(8) Uani 1 1 d .
C20 C 0.5559(4) 0.2778(3) 0.3176(3) 0.0602(10) Uani 1 1 d .
H20 H 0.4929 0.2929 0.3682 0.072 Uiso 1 1 calc R
C21 C 0.5214(4) 0.2113(3) 0.2583(3) 0.0536(9) Uani 1 1 d .
H21 H 0.4343 0.1818 0.2680 0.064 Uiso 1 1 calc R
C22 C 0.6154(3) 0.1876(2) 0.1839(2) 0.0409(7) Uani 1 1 d .
C23 C 0.7443(4) 0.2309(3) 0.1700(3) 0.0515(8) Uani 1 1 d .
H23 H 0.8080 0.2145 0.1206 0.062 Uiso 1 1 calc R
C24 C 0.7797(4) 0.2993(3) 0.2296(3) 0.0554(9) Uani 1 1 d .
H24 H 0.8667 0.3287 0.2202 0.066 Uiso 1 1 calc R
C25 C 0.5780(3) 0.1138(2) 0.1198(2) 0.0426(7) Uani 1 1 d .
N1 N 0.1755(3) 0.9870(2) 0.12468(19) 0.0393(6) Uani 1 1 d .
O7 O -0.2670(3) 1.0865(3) 0.5472(2) 0.0793(9) Uani 1 1 d .
O1 O 0.4457(3) 0.85784(19) 0.1402(2) 0.0575(6) Uani 1 1 d .
O2 O 0.6515(2) 0.87478(18) 0.05453(19) 0.0543(6) Uani 1 1 d .
O5 O 0.6417(4) 0.3901(2) 0.4719(2) 0.0836(10) Uani 1 1 d .
O6 O 0.8725(4) 0.4125(2) 0.3789(3) 0.0876(11) Uani 1 1 d .
O3 O 0.4590(2) 0.0750(2) 0.1374(2) 0.0553(6) Uani 1 1 d .
O4 O 0.6669(2) 0.09561(19) 0.05260(18) 0.0517(6) Uani 1 1 d .
S1 S 0.72724(12) 0.41106(7) 0.37653(8) 0.0616(3) Uani 1 1 d .
N2 N 0.1594(9) 0.3120(8) 0.4471(12) 0.218(4) Uani 1 1 d DU
C28 C 0.1170(16) 0.2239(11) 0.4229(14) 0.238(6) Uani 1 1 d DU
H28 H 0.0736 0.1649 0.4647 0.286 Uiso 1 1 calc R
C27 C 0.2086(15) 0.4089(11) 0.4063(14) 0.291(7) Uani 1 1 d DU
H27A H 0.2974 0.4157 0.4292 0.437 Uiso 1 1 calc R
H27B H 0.1483 0.4588 0.4285 0.437 Uiso 1 1 calc R
H27C H 0.2152 0.4215 0.3321 0.437 Uiso 1 1 calc R
O8 O 0.1599(13) 0.2487(12) 0.3099(14) 0.340(7) Uani 1 1 d DU
C26 C 0.096(2) 0.3079(11) 0.5644(13) 0.323(9) Uani 1 1 d DU
H26A H 0.0051 0.2795 0.5739 0.484 Uiso 1 1 calc R
H26B H 0.0937 0.3771 0.5763 0.484 Uiso 1 1 calc R
H26C H 0.1520 0.2648 0.6124 0.484 Uiso 1 1 calc R

loop_
_atom_site_aniso_label
_atom_site_aniso_U_11
_atom_site_aniso_U_22
_atom_site_aniso_U_33
_atom_site_aniso_U_23
_atom_site_aniso_U_13
_atom_site_aniso_U_12
Co1 0.0265(2) 0.0399(3) 0.0404(3) -0.01438(17) 0.01102(16) -0.00058(16)
C1 0.043(2) 0.079(3) 0.097(3) -0.058(2) 0.029(2) -0.0152(18)
C2 0.048(2) 0.090(3) 0.094(3) -0.063(3) 0.027(2) -0.007(2)
C3 0.0311(16) 0.0556(19) 0.0443(17) -0.0107(14) 0.0113(13) 0.0048(14)
C4 0.041(2) 0.102(3) 0.081(3) -0.054(3) 0.0245(18) -0.025(2)
C5 0.0393(19) 0.104(3) 0.077(3) -0.064(3) 0.0237(18) -0.017(2)
C6 0.0312(17) 0.065(2) 0.054(2) -0.0147(17) 0.0130(14) -0.0006(15)
C7 0.0378(18) 0.068(2) 0.0506(19) -0.0134(17) 0.0146(15) 0.0071(16)
C8 0.0415(19) 0.058(2) 0.0462(18) -0.0092(16) 0.0175(14) 0.0082(15)
C9 0.050(2) 0.067(2) 0.0456(19) -0.0168(17) 0.0201(15) 0.0039(17)
C10 0.0417(19) 0.066(2) 0.0506(19) -0.0115(17) 0.0156(15) 0.0055(16)
C11 0.082(3) 0.113(4) 0.074(3) -0.034(3) 0.004(2) -0.009(3)
C12 0.0477(19) 0.0408(17) 0.0427(17) -0.0141(14) -0.0024(14) 0.0011(14)
C13 0.0440(18) 0.0377(16) 0.0441(17) -0.0139(13) -0.0007(13) 0.0007(13)
C14 0.058(2) 0.052(2) 0.059(2) -0.0061(17) 0.0153(17) 0.0134(17)
C15 0.075(3) 0.049(2) 0.054(2) -0.0061(17) 0.0134(18) 0.0075(18)
C16 0.064(2) 0.0379(17) 0.0510(19) -0.0182(14) -0.0116(16) 0.0042(15)
C17 0.047(2) 0.048(2) 0.082(3) -0.0184(18) 0.0004(18) 0.0089(16)
C18 0.0451(19) 0.0481(19) 0.063(2) -0.0115(16) 0.0098(16) -0.0003(15)
C19 0.065(2) 0.0361(17) 0.0489(18) -0.0157(14) -0.0120(16) 0.0059(15)
C20 0.067(2) 0.058(2) 0.062(2) -0.0326(19) 0.0092(18) 0.0041(18)
C21 0.050(2) 0.057(2) 0.059(2) -0.0284(17) 0.0062(16) -0.0033(16)
C22 0.0429(17) 0.0384(16) 0.0434(16) -0.0142(13) -0.0021(13) 0.0033(13)
C23 0.048(2) 0.052(2) 0.059(2) -0.0253(16) 0.0048(16) -0.0020(15)
C24 0.051(2) 0.053(2) 0.068(2) -0.0251(18) -0.0057(17) -0.0071(16)
C25 0.0428(18) 0.0422(17) 0.0451(17) -0.0157(14) -0.0018(14) 0.0041(13)
N1 0.0309(13) 0.0450(14) 0.0424(14) -0.0154(11) 0.0111(10) -0.0010(10)
O7 0.0495(16) 0.120(3) 0.0772(19) -0.0514(19) 0.0220(14) -0.0101(16)
O1 0.0527(15) 0.0542(14) 0.0588(15) -0.0037(11) 0.0084(11) 0.0142(11)
O2 0.0511(14) 0.0441(13) 0.0623(15) -0.0040(11) 0.0049(11) -0.0039(11)
O5 0.163(3) 0.0509(15) 0.0387(14) -0.0136(12) -0.0111(16) 0.0114(18)
O6 0.097(2) 0.0643(18) 0.121(3) -0.0417(18) -0.067(2) 0.0221(16)
O3 0.0439(14) 0.0666(16) 0.0634(15) -0.0339(13) 0.0040(11) -0.0083(11)
O4 0.0480(14) 0.0581(14) 0.0550(14) -0.0294(11) 0.0081(11) -0.0036(11)
S1 0.0946(8) 0.0411(5) 0.0576(6) -0.0208(4) -0.0296(5) 0.0119(5)
N2 0.133(6) 0.154(7) 0.429(13) -0.158(9) -0.126(8) 0.037(5)
C28 0.219(11) 0.196(9) 0.347(14) -0.117(11) -0.155(11) 0.050(9)
C27 0.218(14) 0.219(13) 0.45(2) -0.107(14) -0.011(14) -0.052(11)
O8 0.227(10) 0.387(15) 0.465(18) -0.242(15) 0.042(12) -0.017(10)
C26 0.51(2) 0.194(12) 0.285(13) -0.031(11) -0.203(13) -0.111(13)

loop_
_atom_type_symbol
_atom_type_description
_atom_type_scat_dispersion_real
_atom_type_scat_dispersion_imag
_atom_type_scat_source
C C 0.0033 0.0016 'International Tables Vol C Tables 4.2.6.8 and 6.1.1.4'
H H 0.0000 0.0000 'International Tables Vol C Tables 4.2.6.8 and 6.1.1.4'
Co Co 0.3494 0.9721 'International Tables Vol C Tables 4.2.6.8 and 6.1.1.4'
N N 0.0061 0.0033 'International Tables Vol C Tables 4.2.6.8 and 6.1.1.4'
O O 0.0106 0.0060 'International Tables Vol C Tables 4.2.6.8 and 6.1.1.4'
S S 0.1246 0.1234 'International Tables Vol C Tables 4.2.6.8 and 6.1.1.4'

loop_
_geom_angle_atom_site_label_1
_geom_angle_atom_site_label_2
_geom_angle_atom_site_label_3
_geom_angle
_geom_angle_site_symmetry_1
_geom_angle_site_symmetry_3
O4 Co1 O2 91.71(10) 2_665 2_675
O4 Co1 O3 163.51(10) 2_665 1_565
O2 Co1 O3 86.74(11) 2_675 1_565
O4 Co1 O1 87.85(11) 2_665 .
O2 Co1 O1 163.15(10) 2_675 .
O3 Co1 O1 88.92(11) 1_565 .
O4 Co1 N1 99.60(10) 2_665 .
O2 Co1 N1 96.56(10) 2_675 .
O3 Co1 N1 96.89(10) 1_565 .
O1 Co1 N1 100.13(10) . .
O4 Co1 Co1 83.31(7) 2_665 2_675
O2 Co1 Co1 79.32(7) 2_675 2_675
O3 Co1 Co1 80.26(7) 1_565 2_675
O1 Co1 Co1 83.90(7) . 2_675
N1 Co1 Co1 175.07(8) . 2_675
N1 C1 C2 123.2(3) . .
N1 C1 H1 118.4 . .
C2 C1 H1 118.4 . .
C3 C2 C1 121.3(3) . .
C3 C2 H2 119.4 . .
C1 C2 H2 119.4 . .
C2 C3 C4 115.8(3) . .
C2 C3 C6 123.8(3) . .
C4 C3 C6 120.4(3) . .
C3 C4 C5 120.2(3) . .
C3 C4 H4 119.9 . .
C5 C4 H4 119.9 . .
N1 C5 C4 123.6(3) . .
N1 C5 H5 118.2 . .
C4 C5 H5 118.2 . .
C7 C6 C3 124.3(3) . .
C7 C6 H6 117.8 . .
C3 C6 H6 117.8 . .
C6 C7 C8 127.8(4) . .
C6 C7 H7 116.1 . .
C8 C7 H7 116.1 . .
C9 C8 C10 118.6(3) . .
C9 C8 C7 122.7(3) . .
C10 C8 C7 118.7(3) . .
C8 C9 C10 120.9(3) . 2_476
C8 C9 H9 119.5 . .
C10 C9 H9 119.5 2_476 .
O7 C10 C9 123.6(3) . 2_476
O7 C10 C8 116.0(3) . .
C9 C10 C8 120.4(3) 2_476 .
O7 C11 H11A 109.5 . .
O7 C11 H11B 109.5 . .
H11A C11 H11B 109.5 . .
O7 C11 H11C 109.5 . .
H11A C11 H11C 109.5 . .
H11B C11 H11C 109.5 . .
O2 C12 O1 125.3(3) . .
O2 C12 C13 117.1(3) . .
O1 C12 C13 117.7(3) . .
C18 C13 C14 118.6(3) . .
C18 C13 C12 120.6(3) . .
C14 C13 C12 120.8(3) . .
C15 C14 C13 121.0(3) . .
C15 C14 H14 119.5 . .
C13 C14 H14 119.5 . .
C16 C15 C14 119.6(4) . .
C16 C15 H15 120.2 . .
C14 C15 H15 120.2 . .
C15 C16 C17 120.3(3) . .
C15 C16 S1 119.8(3) . .
C17 C16 S1 119.9(3) . .
C18 C17 C16 119.5(3) . .
C18 C17 H17 120.2 . .
C16 C17 H17 120.2 . .
C17 C18 C13 121.0(3) . .
C17 C18 H18 119.5 . .
C13 C18 H18 119.5 . .
C24 C19 C20 120.8(3) . .
C24 C19 S1 119.8(3) . .
C20 C19 S1 119.4(3) . .
C21 C20 C19 119.7(3) . .
C21 C20 H20 120.2 . .
C19 C20 H20 120.2 . .
C20 C21 C22 120.3(3) . .
C20 C21 H21 119.8 . .
C22 C21 H21 119.8 . .
C23 C22 C21 119.6(3) . .
C23 C22 C25 120.1(3) . .
C21 C22 C25 120.2(3) . .
C22 C23 C24 120.3(3) . .
C22 C23 H23 119.8 . .
C24 C23 H23 119.8 . .
C19 C24 C23 119.2(3) . .
C19 C24 H24 120.4 . .
C23 C24 H24 120.4 . .
O4 C25 O3 125.2(3) . .
O4 C25 C22 117.7(3) . .
O3 C25 C22 117.2(3) . .
C5 N1 C1 115.8(3) . .
C5 N1 Co1 122.3(2) . .
C1 N1 Co1 121.8(2) . .
C10 O7 C11 118.8(3) . .
C12 O1 Co1 122.5(2) . .
C12 O2 Co1 128.8(2) . 2_675
C25 O3 Co1 126.7(2) . 1_545
C25 O4 Co1 124.1(2) . 2_665
O6 S1 O5 119.7(2) . .
O6 S1 C19 108.30(18) . .
O5 S1 C19 109.03(18) . .
O6 S1 C16 107.79(19) . .
O5 S1 C16 107.75(18) . .
C19 S1 C16 103.07(15) . .
C27 N2 C28 143.6(17) . .
C27 N2 C26 108.0(11) . .
C28 N2 C26 106.4(14) . .
N2 C28 O8 99.7(16) . .
N2 C28 H28 130.2 . .
O8 C28 H28 130.2 . .
N2 C27 H27A 109.6 . .
N2 C27 H27B 109.4 . .
H27A C27 H27B 109.5 . .
N2 C27 H27C 109.5 . .
H27A C27 H27C 109.5 . .
H27B C27 H27C 109.5 . .
N2 C26 H26A 112.3 . .
N2 C26 H26B 112.6 . .
H26A C26 H26B 106.4 . .
N2 C26 H26C 112.4 . .
H26A C26 H26C 106.3 . .
H26B C26 H26C 106.3 . .

loop_
_geom_bond_atom_site_label_1
_geom_bond_atom_site_label_2
_geom_bond_distance
_geom_bond_site_symmetry_2
Co1 O4 2.019(2) 2_665
Co1 O2 2.034(2) 2_675
Co1 O3 2.039(2) 1_565
Co1 O1 2.040(2) .
Co1 N1 2.051(2) .
Co1 Co1 2.8172(8) 2_675
C1 N1 1.328(4) .
C1 C2 1.371(5) .
C1 H1 0.9300 .
C2 C3 1.349(5) .
C2 H2 0.9300 .
C3 C4 1.369(5) .
C3 C6 1.469(4) .
C4 C5 1.382(5) .
C4 H4 0.9300 .
C5 N1 1.314(4) .
C5 H5 0.9300 .
C6 C7 1.318(5) .
C6 H6 0.9300 .
C7 C8 1.464(4) .
C7 H7 0.9300 .
C8 C9 1.386(5) .
C8 C10 1.400(5) .
C9 C10 1.392(5) 2_476
C9 H9 0.9300 .
C10 O7 1.363(5) .
C10 C9 1.392(5) 2_476
C11 O7 1.420(5) .
C11 H11A 0.9600 .
C11 H11B 0.9600 .
C11 H11C 0.9600 .
C12 O2 1.252(4) .
C12 O1 1.253(4) .
C12 C13 1.503(5) .
C13 C18 1.380(5) .
C13 C14 1.383(5) .
C14 C15 1.372(5) .
C14 H14 0.9300 .
C15 C16 1.371(5) .
C15 H15 0.9300 .
C16 C17 1.385(5) .
C16 S1 1.766(3) .
C17 C18 1.367(5) .
C17 H17 0.9300 .
C18 H18 0.9300 .
C19 C24 1.366(5) .
C19 C20 1.385(5) .
C19 S1 1.765(3) .
C20 C21 1.368(5) .
C20 H20 0.9300 .
C21 C22 1.383(5) .
C21 H21 0.9300 .
C22 C23 1.375(5) .
C22 C25 1.497(4) .
C23 C24 1.391(5) .
C23 H23 0.9300 .
C24 H24 0.9300 .
C25 O4 1.258(4) .
C25 O3 1.263(4) .
O2 Co1 2.034(2) 2_675
O5 S1 1.435(3) .
O6 S1 1.432(4) .
O3 Co1 2.039(2) 1_545
O4 Co1 2.019(2) 2_665
N2 C27 1.346(14) .
N2 C28 1.351(14) .
N2 C26 1.620(18) .
C28 O8 1.489(19) .
C28 H28 0.9300 .
C27 H27A 0.9601 .
C27 H27B 0.9601 .
C27 H27C 0.9601 .
C26 H26A 0.9924 .
C26 H26B 0.9933 .
C26 H26C 0.9926 .

loop_
_geom_torsion_atom_site_label_1
_geom_torsion_atom_site_label_2
_geom_torsion_atom_site_label_3
_geom_torsion_atom_site_label_4
_geom_torsion
_geom_torsion_site_symmetry_1
_geom_torsion_site_symmetry_4
N1 C1 C2 C3 -1.0(8) . .
C1 C2 C3 C4 -1.8(7) . .
C1 C2 C3 C6 178.6(4) . .
C2 C3 C4 C5 2.6(7) . .
C6 C3 C4 C5 -177.8(4) . .
C3 C4 C5 N1 -0.7(8) . .
C2 C3 C6 C7 -12.6(6) . .
C4 C3 C6 C7 167.9(4) . .
C3 C6 C7 C8 178.4(3) . .
C6 C7 C8 C9 -5.2(6) . .
C6 C7 C8 C10 177.1(4) . .
C10 C8 C9 C10 0.7(6) . 2_476
C7 C8 C9 C10 -177.0(3) . 2_476
C9 C8 C10 O7 178.6(3) . .
C7 C8 C10 O7 -3.7(5) . .
C9 C8 C10 C9 -0.7(6) . 2_476
C7 C8 C10 C9 177.1(3) . 2_476
O2 C12 C13 C18 -7.3(5) . .
O1 C12 C13 C18 172.3(3) . .
O2 C12 C13 C14 173.4(3) . .
O1 C12 C13 C14 -7.0(5) . .
C18 C13 C14 C15 0.5(6) . .
C12 C13 C14 C15 179.8(3) . .
C13 C14 C15 C16 -0.5(6) . .
C14 C15 C16 C17 0.2(6) . .
C14 C15 C16 S1 179.7(3) . .
C15 C16 C17 C18 0.1(6) . .
S1 C16 C17 C18 -179.4(3) . .
C16 C17 C18 C13 -0.1(6) . .
C14 C13 C18 C17 -0.2(6) . .
C12 C13 C18 C17 -179.5(3) . .
C24 C19 C20 C21 -1.5(6) . .
S1 C19 C20 C21 178.3(3) . .
C19 C20 C21 C22 0.8(6) . .
C20 C21 C22 C23 0.3(6) . .
C20 C21 C22 C25 179.3(3) . .
C21 C22 C23 C24 -0.8(6) . .
C25 C22 C23 C24 -179.8(3) . .
C20 C19 C24 C23 1.0(6) . .
S1 C19 C24 C23 -178.8(3) . .
C22 C23 C24 C19 0.1(6) . .
C23 C22 C25 O4 -1.5(5) . .
C21 C22 C25 O4 179.4(3) . .
C23 C22 C25 O3 178.7(3) . .
C21 C22 C25 O3 -0.4(5) . .
C4 C5 N1 C1 -2.1(7) . .
C4 C5 N1 Co1 175.2(4) . .
C2 C1 N1 C5 3.0(7) . .
C2 C1 N1 Co1 -174.4(4) . .
O4 Co1 N1 C5 14.8(3) 2_665 .
O2 Co1 N1 C5 107.7(3) 2_675 .
O3 Co1 N1 C5 -164.8(3) 1_565 .
O1 Co1 N1 C5 -74.7(3) . .
Co1 Co1 N1 C5 140.7(8) 2_675 .
O4 Co1 N1 C1 -168.0(3) 2_665 .
O2 Co1 N1 C1 -75.1(3) 2_675 .
O3 Co1 N1 C1 12.4(3) 1_565 .
O1 Co1 N1 C1 102.5(3) . .
Co1 Co1 N1 C1 -42.1(11) 2_675 .
C9 C10 O7 C11 -10.5(6) 2_476 .
C8 C10 O7 C11 170.2(4) . .
O2 C12 O1 Co1 5.8(5) . .
C13 C12 O1 Co1 -173.8(2) . .
O4 Co1 O1 C12 79.4(3) 2_665 .
O2 Co1 O1 C12 -9.4(5) 2_675 .
O3 Co1 O1 C12 -84.4(3) 1_565 .
N1 Co1 O1 C12 178.8(3) . .
Co1 Co1 O1 C12 -4.1(3) 2_675 .
O1 C12 O2 Co1 -3.7(5) . 2_675
C13 C12 O2 Co1 175.9(2) . 2_675
O4 C25 O3 Co1 -8.9(5) . 1_545
C22 C25 O3 Co1 170.9(2) . 1_545
O3 C25 O4 Co1 6.4(5) . 2_665
C22 C25 O4 Co1 -173.4(2) . 2_665
C24 C19 S1 O6 -23.8(4) . .
C20 C19 S1 O6 156.4(3) . .
C24 C19 S1 O5 -155.5(3) . .
C20 C19 S1 O5 24.7(4) . .
C24 C19 S1 C16 90.2(3) . .
C20 C19 S1 C16 -89.6(3) . .
C15 C16 S1 O6 -146.2(3) . .
C17 C16 S1 O6 33.3(3) . .
C15 C16 S1 O5 -15.8(4) . .
C17 C16 S1 O5 163.7(3) . .
C15 C16 S1 C19 99.4(3) . .
C17 C16 S1 C19 -81.1(3) . .
C27 N2 C28 O8 10(2) . .
C26 N2 C28 O8 169.8(11) . .

loop_
_platon_squeeze_void_nr
_platon_squeeze_void_average_x
_platon_squeeze_void_average_y
_platon_squeeze_void_average_z
_platon_squeeze_void_volume
_platon_squeeze_void_count_electrons
_platon_squeeze_void_content
1 -0.020 0.500 0.000 377 71 ' '
